data_7207963
loop_
_publ_author_name
'Ke, Chun-Hung'
'Lee, Hon Man'

_publ_section_title
;
 Nickel coordination polymers with {48.62} and bnn topologies constructed
 from common square-pyramidal 5-connected nodes
;
_journal_issue 12
_journal_name_full CrystEngComm
_journal_page_first 4157
_journal_paper_doi 10.1039/c2ce06634c
_journal_volume 14
_journal_year 2012
_chemical_formula_moiety '2(C38 H27 N6 Ni O8 S), 2(H O0.50)'
_chemical_formula_sum 'C76 H56 N12 Ni2 O17 S2'
_chemical_formula_weight 1590.87
_space_group_IT_number 2
_symmetry_cell_setting triclinic
_symmetry_Int_Tables_number 2
_symmetry_space_group_name_Hall '-P 1'
_symmetry_space_group_name_H-M 'P -1'
_atom_sites_solution_hydrogens geom
_atom_sites_solution_primary direct
_atom_sites_solution_secondary difmap
_audit_creation_method SHELXL-97
_cell_angle_alpha 99.623(18)
_cell_angle_beta 94.382(19)
_cell_angle_gamma 114.218(12)
_cell_formula_units_Z 1
_cell_length_a 9.2237(18)
_cell_length_b 11.182(2)
_cell_length_c 19.434(5)
_cell_measurement_reflns_used 2201
_cell_measurement_temperature 150(2)
_cell_measurement_theta_max 21.3
_cell_measurement_theta_min 2.2
_cell_volume 1778.7(7)
_computing_cell_refinement 'SAINT (Bruker, 2007)'
_computing_data_collection 'APEX2 (Bruker, 2007)'
_computing_data_reduction 'SAINT (Bruker, 2007)'
_computing_molecular_graphics 'SHELXTL (Sheldrick, 2008)'
_computing_publication_material 'DIAMOND (Brandenburg, 2006)'
_computing_structure_refinement 'SHELXTL (Sheldrick, 2008)'
_computing_structure_solution 'SHELXTL (Sheldrick, 2008)'
_diffrn_ambient_temperature 150(2)
_diffrn_measured_fraction_theta_full 0.998
_diffrn_measured_fraction_theta_max 0.998
_diffrn_measurement_device_type 'Bruker SMART APEXII'
_diffrn_measurement_method \w
_diffrn_radiation_monochromator graphite
_diffrn_radiation_probe x-ray
_diffrn_radiation_type MoK\a
_diffrn_radiation_wavelength 0.71073
_diffrn_reflns_av_R_equivalents 0.0945
_diffrn_reflns_av_sigmaI/netI 0.1464
_diffrn_reflns_limit_h_max 11
_diffrn_reflns_limit_h_min -11
_diffrn_reflns_limit_k_max 14
_diffrn_reflns_limit_k_min -14
_diffrn_reflns_limit_l_max 24
_diffrn_reflns_limit_l_min -24
_diffrn_reflns_number 19214
_diffrn_reflns_theta_full 26.50
_diffrn_reflns_theta_max 26.50
_diffrn_reflns_theta_min 2.05
_diffrn_source 'fine-focus sealed tube'
_diffrn_standards_decay_% 0
_diffrn_standards_interval_count 0
_diffrn_standards_interval_time 0
_diffrn_standards_number 0
_exptl_absorpt_coefficient_mu 0.669
_exptl_absorpt_correction_T_max 0.8778
_exptl_absorpt_correction_T_min 0.8506
_exptl_absorpt_correction_type multi-scan
_exptl_absorpt_process_details 'SADABS (Sheldrick, 2003)'
_exptl_crystal_density_diffrn 1.485
_exptl_crystal_density_method 'not measured'
_exptl_crystal_F_000 820
_exptl_crystal_size_max 0.25
_exptl_crystal_size_mid 0.20
_exptl_crystal_size_min 0.20
_refine_diff_density_max 0.642
_refine_diff_density_min -0.900
_refine_diff_density_rms 0.101
_refine_ls_extinction_method none
_refine_ls_goodness_of_fit_ref 0.938
_refine_ls_hydrogen_treatment constr
_refine_ls_matrix_type full
_refine_ls_number_parameters 497
_refine_ls_number_reflns 7361
_refine_ls_number_restraints 0
_refine_ls_restrained_S_all 0.938
_refine_ls_R_factor_all 0.1226
_refine_ls_R_factor_gt 0.0570
_refine_ls_shift/su_max 0.000
_refine_ls_shift/su_mean 0.000
_refine_ls_structure_factor_coef Fsqd
_refine_ls_weighting_details 'calc w=1/[\s^2^(Fo^2^)+(0.0612P)^2^+0.0000P] where P=(Fo^2^+2Fc^2^)/3'
_refine_ls_weighting_scheme calc
_refine_ls_wR_factor_gt 0.1290
_refine_ls_wR_factor_ref 0.1592
_reflns_number_gt 3908
_reflns_number_total 7361
_reflns_threshold_expression I>2\s
_cod_data_source_file c2ce06634c.txt
_cod_data_source_block chk427
_cod_database_code 7207963

loop_
_symmetry_equiv_pos_as_xyz
'x, y, z'
'-x, -y, -z'

loop_
_atom_site_label
_atom_site_type_symbol
_atom_site_fract_x
_atom_site_fract_y
_atom_site_fract_z
_atom_site_U_iso_or_equiv
_atom_site_adp_type
_atom_site_occupancy
_atom_site_symmetry_multiplicity
_atom_site_calc_flag
_atom_site_refinement_flags
C1 C 0.0697(6) 0.8375(5) 0.5211(3) 0.0523(14) Uani 1 1 d .
H1 H -0.0400 0.8205 0.5212 0.063 Uiso 1 1 calc R
C2 C 0.1711(6) 0.9481(5) 0.5000(3) 0.0446(13) Uani 1 1 d .
H2 H 0.1315 1.0080 0.4860 0.053 Uiso 1 1 calc R
C4 C 0.5544(5) 0.9139(4) 0.5237(2) 0.0327(11) Uani 1 1 d .
C5 C 0.3919(5) 0.8852(4) 0.5231(2) 0.0315(11) Uani 1 1 d .
C6 C 0.2819(6) 0.7719(5) 0.5441(2) 0.0402(12) Uani 1 1 d .
H6 H 0.3182 0.7112 0.5596 0.048 Uiso 1 1 calc R
C7 C 0.1260(6) 0.7480(5) 0.5427(3) 0.0512(14) Uani 1 1 d .
H7 H 0.0536 0.6702 0.5564 0.061 Uiso 1 1 calc R
C8 C 0.6040(6) 0.7072(5) 0.5201(2) 0.0387(12) Uani 1 1 d .
H8 H 0.5643 0.6631 0.4718 0.046 Uiso 1 1 calc R
C9 C 0.6632(5) 0.6625(4) 0.5711(2) 0.0334(11) Uani 1 1 d .
H9 H 0.6713 0.5795 0.5641 0.040 Uiso 1 1 calc R
C10 C 0.6784(5) 0.8530(4) 0.6211(2) 0.0327(11) Uani 1 1 d .
H10 H 0.6989 0.9318 0.6553 0.039 Uiso 1 1 calc R
C11 C 0.4878(5) 0.7764(5) 0.7567(2) 0.0362(11) Uani 1 1 d .
H11 H 0.4339 0.7265 0.7105 0.043 Uiso 1 1 calc R
C12 C 0.4186(5) 0.8221(5) 0.8073(2) 0.0421(13) Uani 1 1 d .
H12A H 0.3107 0.8120 0.8033 0.051 Uiso 1 1 calc R
C13 C 0.6691(5) 0.8760(5) 0.8464(2) 0.0363(11) Uani 1 1 d .
H13 H 0.7688 0.9122 0.8775 0.044 Uiso 1 1 calc R
C14 C 0.5666(7) 1.2769(5) 0.9068(3) 0.0563(15) Uani 1 1 d .
H14 H 0.5885 1.3282 0.8714 0.068 Uiso 1 1 calc R
C15 C 0.5543(6) 1.1502(5) 0.8926(3) 0.0482(13) Uani 1 1 d .
H15 H 0.5652 1.1122 0.8469 0.058 Uiso 1 1 calc R
C16 C 0.5253(5) 1.0739(5) 0.9455(2) 0.0349(11) Uani 1 1 d .
C17 C 0.5185(5) 0.9440(5) 0.9342(2) 0.0328(11) Uani 1 1 d .
C18 C 0.4946(5) 0.8692(5) 0.9862(2) 0.0354(11) Uani 1 1 d .
C19 C 0.4833(6) 0.7356(5) 0.9744(3) 0.0434(12) Uani 1 1 d .
H19 H 0.4972 0.6958 0.9297 0.052 Uiso 1 1 calc R
C20 C 0.4531(6) 0.6663(5) 1.0256(3) 0.0538(14) Uani 1 1 d .
H20 H 0.4447 0.5774 1.0165 0.065 Uiso 1 1 calc R
C21 C 1.0486(5) 0.8651(5) 0.8784(2) 0.0371(11) Uani 1 1 d .
H21 H 1.0967 0.9552 0.8727 0.044 Uiso 1 1 calc R
C22 C 1.0939(5) 0.8219(5) 0.9329(2) 0.0396(12) Uani 1 1 d .
H22 H 1.1773 0.8738 0.9720 0.048 Uiso 1 1 calc R
C23 C 0.8938(5) 0.6555(4) 0.8591(2) 0.0382(12) Uani 1 1 d .
H23 H 0.8125 0.5679 0.8385 0.046 Uiso 1 1 calc R
C24 C 1.1835(7) 0.4124(6) 0.8473(3) 0.0649(17) Uani 1 1 d .
H24 H 1.2280 0.4152 0.8048 0.078 Uiso 1 1 calc R
C25 C 1.1222(6) 0.5006(5) 0.8696(2) 0.0512(14) Uani 1 1 d .
H25 H 1.1226 0.5635 0.8422 0.061 Uiso 1 1 calc R
C26 C 1.0571(6) 0.5000(5) 0.9338(2) 0.0387(12) Uani 1 1 d .
C27 C 0.9975(6) 0.5918(5) 0.9611(2) 0.0375(12) Uani 1 1 d .
C28 C 0.9409(6) 0.5955(5) 1.0257(2) 0.0399(12) Uani 1 1 d .
C29 C 0.8769(6) 0.6869(5) 1.0523(3) 0.0518(14) Uani 1 1 d .
H29 H 0.8761 0.7515 1.0263 0.062 Uiso 1 1 calc R
C30 C 0.8176(7) 0.6841(6) 1.1135(3) 0.0677(17) Uani 1 1 d .
H30 H 0.7765 0.7467 1.1304 0.081 Uiso 1 1 calc R
C31 C 0.0297(6) 0.3720(5) 0.6453(3) 0.0412(12) Uani 1 1 d .
C32 C 0.4024(5) 0.3242(4) 0.6896(2) 0.0273(10) Uani 1 1 d .
C33 C 0.3415(5) 0.1999(4) 0.7063(2) 0.0312(10) Uani 1 1 d .
H33 H 0.4123 0.1632 0.7206 0.037 Uiso 1 1 calc R
C34 C 0.1765(5) 0.1282(4) 0.7021(2) 0.0294(10) Uani 1 1 d .
C35 C 0.0752(5) 0.1825(4) 0.6798(2) 0.0333(11) Uani 1 1 d .
H35 H -0.0379 0.1338 0.6767 0.040 Uiso 1 1 calc R
C36 C 0.1372(5) 0.3075(4) 0.6620(2) 0.0320(11) Uani 1 1 d .
C37 C 0.3026(5) 0.3799(4) 0.6672(2) 0.0305(10) Uani 1 1 d .
H37 H 0.3464 0.4657 0.6556 0.037 Uiso 1 1 calc R
C43 C 0.1111(5) -0.0059(4) 0.7229(2) 0.0320(11) Uani 1 1 d .
C60 C 0.3364(5) 0.9757(4) 0.4987(2) 0.0313(11) Uani 1 1 d .
N1 N 0.6134(4) 0.8285(3) 0.55264(17) 0.0302(9) Uani 1 1 d .
N2 N 0.7097(4) 0.7540(3) 0.63411(17) 0.0280(8) Uani 1 1 d .
N3 N 0.9223(4) 0.7608(3) 0.83160(18) 0.0307(9) Uani 1 1 d .
N4 N 0.9947(4) 0.6875(4) 0.92043(18) 0.0365(9) Uani 1 1 d .
N5 N 0.6471(4) 0.8123(3) 0.78144(17) 0.0267(8) Uani 1 1 d .
N6 N 0.5361(4) 0.8857(4) 0.86533(17) 0.0349(9) Uani 1 1 d .
Ni1 Ni 0.81121(6) 0.75645(5) 0.73304(3) 0.02432(18) Uani 1 1 d .
O1 O 0.0779(4) 0.4862(4) 0.6392(2) 0.0768(13) Uani 1 1 d .
O2 O -0.1244(4) 0.2912(3) 0.63852(17) 0.0449(9) Uani 1 1 d .
O3 O 0.6404(3) 0.5575(3) 0.72522(15) 0.0316(7) Uani 1 1 d .
O4 O 0.6841(3) 0.3700(3) 0.75273(15) 0.0392(8) Uani 1 1 d .
O5 O -0.0337(3) -0.0475(3) 0.73700(15) 0.0319(7) Uani 1 1 d .
O6 O 0.1976(4) -0.0638(3) 0.72558(19) 0.0530(10) Uani 1 1 d .
O7 O 0.6618(3) 0.3957(3) 0.63136(14) 0.0333(7) Uani 1 1 d .
H12B H 0.9648 0.6016 0.6677 0.050 Uiso 1 1 d .
O8 O 0.7385(11) 1.1149(7) 0.7590(5) 0.098(3) Uani 0.50 1 d P
H7A H 0.7843 1.1884 0.7866 0.110 Uiso 0.50 1 d P
H7B H 0.7402 1.1574 0.7329 0.110 Uiso 0.50 1 d P
O12 O 0.9712(4) 0.6881(3) 0.69084(19) 0.0484(9) Uani 1 1 d .
H12 H 1.0597 0.7539 0.6922 0.073 Uiso 1 1 calc R
S7 S 0.61544(13) 0.41842(11) 0.70055(6) 0.0279(3) Uani 1 1 d .
H2A H -0.2050 0.3349 0.6407 0.133 Uiso 1 1 d .

loop_
_atom_site_aniso_label
_atom_site_aniso_U_11
_atom_site_aniso_U_22
_atom_site_aniso_U_33
_atom_site_aniso_U_23
_atom_site_aniso_U_13
_atom_site_aniso_U_12
C1 0.035(3) 0.059(4) 0.076(4) 0.032(3) 0.022(3) 0.024(3)
C2 0.040(3) 0.051(3) 0.059(3) 0.029(3) 0.017(3) 0.028(3)
C4 0.041(3) 0.034(3) 0.031(2) 0.016(2) 0.004(2) 0.020(3)
C5 0.035(3) 0.035(3) 0.034(2) 0.019(2) 0.004(2) 0.020(2)
C6 0.044(3) 0.040(3) 0.046(3) 0.023(2) 0.008(2) 0.022(3)
C7 0.052(4) 0.052(4) 0.059(3) 0.030(3) 0.016(3) 0.024(3)
C8 0.051(3) 0.039(3) 0.026(2) 0.004(2) -0.003(2) 0.023(3)
C9 0.044(3) 0.029(3) 0.035(3) 0.012(2) 0.006(2) 0.020(2)
C10 0.043(3) 0.032(3) 0.026(2) 0.007(2) 0.003(2) 0.019(2)
C11 0.026(3) 0.042(3) 0.036(3) 0.004(2) 0.000(2) 0.012(2)
C12 0.030(3) 0.064(4) 0.035(3) 0.002(3) -0.002(2) 0.027(3)
C13 0.029(3) 0.043(3) 0.035(3) 0.004(2) 0.003(2) 0.016(3)
C14 0.070(4) 0.055(4) 0.052(3) 0.021(3) 0.016(3) 0.030(3)
C15 0.062(4) 0.055(4) 0.037(3) 0.012(3) 0.012(3) 0.032(3)
C16 0.034(3) 0.045(3) 0.031(3) 0.007(2) 0.005(2) 0.022(3)
C17 0.030(3) 0.044(3) 0.026(2) 0.000(2) 0.005(2) 0.020(3)
C18 0.033(3) 0.041(3) 0.034(3) 0.006(2) 0.004(2) 0.018(3)
C19 0.046(3) 0.044(3) 0.043(3) 0.004(3) 0.010(2) 0.024(3)
C20 0.063(4) 0.039(3) 0.066(4) 0.014(3) 0.014(3) 0.027(3)
C21 0.035(3) 0.028(3) 0.044(3) 0.012(2) 0.000(2) 0.009(2)
C22 0.035(3) 0.038(3) 0.038(3) 0.012(2) -0.009(2) 0.010(3)
C23 0.040(3) 0.027(3) 0.039(3) 0.011(2) -0.009(2) 0.007(2)
C24 0.082(4) 0.084(5) 0.043(3) 0.012(3) 0.020(3) 0.049(4)
C25 0.060(4) 0.063(4) 0.036(3) 0.015(3) 0.007(3) 0.029(3)
C26 0.047(3) 0.045(3) 0.029(3) 0.015(2) 0.000(2) 0.023(3)
C27 0.050(3) 0.036(3) 0.032(3) 0.015(2) -0.001(2) 0.022(3)
C28 0.048(3) 0.048(3) 0.030(3) 0.013(2) -0.002(2) 0.027(3)
C29 0.072(4) 0.052(4) 0.044(3) 0.016(3) 0.008(3) 0.038(3)
C30 0.092(5) 0.086(5) 0.051(4) 0.013(3) 0.013(3) 0.064(4)
C31 0.036(3) 0.029(3) 0.064(3) 0.014(3) 0.008(3) 0.018(3)
C32 0.027(2) 0.025(2) 0.029(2) 0.0060(19) 0.0016(19) 0.010(2)
C33 0.034(3) 0.026(3) 0.036(3) 0.008(2) 0.000(2) 0.015(2)
C34 0.028(3) 0.025(2) 0.036(3) 0.011(2) 0.002(2) 0.011(2)
C35 0.036(3) 0.025(2) 0.040(3) 0.008(2) 0.005(2) 0.014(2)
C36 0.033(3) 0.026(3) 0.043(3) 0.009(2) 0.004(2) 0.018(2)
C37 0.030(3) 0.026(2) 0.039(3) 0.012(2) 0.009(2) 0.012(2)
C43 0.031(3) 0.018(2) 0.039(3) 0.009(2) 0.001(2) 0.004(2)
C60 0.032(3) 0.034(3) 0.034(2) 0.013(2) 0.002(2) 0.019(2)
N1 0.039(2) 0.031(2) 0.029(2) 0.0143(17) 0.0026(17) 0.022(2)
N2 0.032(2) 0.025(2) 0.031(2) 0.0128(17) 0.0085(17) 0.0137(19)
N3 0.029(2) 0.026(2) 0.034(2) 0.0113(17) 0.0014(17) 0.0087(19)
N4 0.042(2) 0.036(2) 0.032(2) 0.0166(18) -0.0073(18) 0.017(2)
N5 0.029(2) 0.026(2) 0.0251(19) 0.0077(16) 0.0051(16) 0.0105(18)
N6 0.032(2) 0.046(2) 0.028(2) 0.0011(18) 0.0035(17) 0.021(2)
Ni1 0.0266(3) 0.0223(3) 0.0272(3) 0.0115(2) 0.0034(2) 0.0114(3)
O1 0.042(2) 0.034(2) 0.163(4) 0.038(3) 0.009(2) 0.020(2)
O2 0.032(2) 0.034(2) 0.074(2) 0.0175(18) 0.0075(17) 0.0174(18)
O3 0.0284(17) 0.0198(16) 0.0455(18) 0.0121(14) 0.0060(14) 0.0073(15)
O4 0.0368(19) 0.0364(19) 0.0433(19) 0.0195(16) -0.0063(15) 0.0129(17)
O5 0.0278(18) 0.0256(17) 0.0421(18) 0.0144(14) 0.0057(14) 0.0087(16)
O6 0.0327(19) 0.035(2) 0.101(3) 0.031(2) 0.0106(19) 0.0191(18)
O7 0.0337(18) 0.0369(18) 0.0362(17) 0.0135(15) 0.0092(14) 0.0192(16)
O8 0.160(9) 0.035(4) 0.144(8) 0.059(5) 0.135(7) 0.054(6)
O12 0.0364(19) 0.0256(18) 0.082(2) 0.0082(19) 0.0250(19) 0.0109(17)
S7 0.0259(6) 0.0247(6) 0.0337(6) 0.0117(5) 0.0033(5) 0.0098(5)

loop_
_atom_type_symbol
_atom_type_description
_atom_type_scat_dispersion_real
_atom_type_scat_dispersion_imag
_atom_type_scat_source
C C 0.0033 0.0016 'International Tables Vol C Tables 4.2.6.8 and 6.1.1.4'
H H 0.0000 0.0000 'International Tables Vol C Tables 4.2.6.8 and 6.1.1.4'
N N 0.0061 0.0033 'International Tables Vol C Tables 4.2.6.8 and 6.1.1.4'
O O 0.0106 0.0060 'International Tables Vol C Tables 4.2.6.8 and 6.1.1.4'
S S 0.1246 0.1234 'International Tables Vol C Tables 4.2.6.8 and 6.1.1.4'
Ni Ni 0.3393 1.1124 'International Tables Vol C Tables 4.2.6.8 and 6.1.1.4'

loop_
_geom_angle_atom_site_label_1
_geom_angle_atom_site_label_2
_geom_angle_atom_site_label_3
_geom_angle
_geom_angle_site_symmetry_1
_geom_angle_site_symmetry_3
C2 C1 C7 120.5(5) . .
C2 C1 H1 119.8 . .
C7 C1 H1 119.8 . .
C1 C2 C60 121.0(4) . .
C1 C2 H2 119.5 . .
C60 C2 H2 119.5 . .
C5 C4 C60 123.6(4) . 2_676
C5 C4 N1 117.6(4) . .
C60 C4 N1 118.7(4) 2_676 .
C4 C5 C6 123.2(4) . .
C4 C5 C60 117.4(4) . .
C6 C5 C60 119.4(4) . .
C7 C6 C5 121.2(4) . .
C7 C6 H6 119.4 . .
C5 C6 H6 119.4 . .
C6 C7 C1 120.5(5) . .
C6 C7 H7 119.7 . .
C1 C7 H7 119.7 . .
C9 C8 N1 105.5(4) . .
C9 C8 H8 127.3 . .
N1 C8 H8 127.3 . .
C8 C9 N2 110.4(4) . .
C8 C9 H9 124.8 . .
N2 C9 H9 124.8 . .
N2 C10 N1 111.2(4) . .
N2 C10 H10 124.4 . .
N1 C10 H10 124.4 . .
C12 C11 N5 110.7(4) . .
C12 C11 H11 124.7 . .
N5 C11 H11 124.7 . .
C11 C12 N6 105.7(4) . .
C11 C12 H12A 127.2 . .
N6 C12 H12A 127.2 . .
N5 C13 N6 113.2(4) . .
N5 C13 H13 123.4 . .
N6 C13 H13 123.4 . .
C15 C14 C20 120.3(5) . 2_677
C15 C14 H14 119.8 . .
C20 C14 H14 119.8 2_677 .
C14 C15 C16 120.4(5) . .
C14 C15 H15 119.8 . .
C16 C15 H15 119.8 . .
C17 C16 C15 122.4(4) . .
C17 C16 C18 118.1(4) . 2_677
C15 C16 C18 119.4(4) . 2_677
C18 C17 C16 123.2(4) . .
C18 C17 N6 118.6(4) . .
C16 C17 N6 118.2(4) . .
C17 C18 C19 123.3(4) . .
C17 C18 C16 118.7(4) . 2_677
C19 C18 C16 117.9(4) . 2_677
C20 C19 C18 120.6(4) . .
C20 C19 H19 119.7 . .
C18 C19 H19 119.7 . .
C19 C20 C14 121.3(5) . 2_677
C19 C20 H20 119.3 . .
C14 C20 H20 119.3 2_677 .
C22 C21 N3 110.9(4) . .
C22 C21 H21 124.5 . .
N3 C21 H21 124.5 . .
C21 C22 N4 105.5(4) . .
C21 C22 H22 127.2 . .
N4 C22 H22 127.2 . .
N3 C23 N4 111.4(4) . .
N3 C23 H23 124.3 . .
N4 C23 H23 124.3 . .
C25 C24 C30 121.0(5) . 2_767
C25 C24 H24 119.5 . .
C30 C24 H24 119.5 2_767 .
C24 C25 C26 120.6(5) . .
C24 C25 H25 119.7 . .
C26 C25 H25 119.7 . .
C27 C26 C25 123.4(4) . .
C27 C26 C28 118.1(4) . 2_767
C25 C26 C28 118.4(4) . 2_767
C28 C27 C26 123.4(4) . .
C28 C27 N4 118.3(4) . .
C26 C27 N4 118.2(4) . .
C27 C28 C29 123.1(4) . .
C27 C28 C26 118.5(4) . 2_767
C29 C28 C26 118.4(4) . 2_767
C30 C29 C28 121.5(5) . .
C30 C29 H29 119.2 . .
C28 C29 H29 119.2 . .
C29 C30 C24 120.0(5) . 2_767
C29 C30 H30 120.0 . .
C24 C30 H30 120.0 2_767 .
O1 C31 O2 123.0(4) . .
O1 C31 C36 123.8(5) . .
O2 C31 C36 113.2(4) . .
C33 C32 C37 121.7(4) . .
C33 C32 S7 118.8(3) . .
C37 C32 S7 119.5(3) . .
C32 C33 C34 119.9(4) . .
C32 C33 H33 120.1 . .
C34 C33 H33 120.1 . .
C35 C34 C33 119.1(4) . .
C35 C34 C43 121.4(4) . .
C33 C34 C43 119.5(4) . .
C34 C35 C36 120.9(4) . .
C34 C35 H35 119.6 . .
C36 C35 H35 119.6 . .
C37 C36 C35 119.9(4) . .
C37 C36 C31 119.0(4) . .
C35 C36 C31 120.7(4) . .
C32 C37 C36 118.6(4) . .
C32 C37 H37 120.7 . .
C36 C37 H37 120.7 . .
O6 C43 O5 126.2(4) . .
O6 C43 C34 118.5(4) . .
O5 C43 C34 115.3(4) . .
C4 C60 C2 123.7(4) 2_676 .
C4 C60 C5 119.0(4) 2_676 .
C2 C60 C5 117.3(4) . .
C10 N1 C8 107.5(3) . .
C10 N1 C4 124.1(4) . .
C8 N1 C4 128.2(3) . .
C10 N2 C9 105.4(3) . .
C10 N2 Ni1 122.2(3) . .
C9 N2 Ni1 132.4(3) . .
C23 N3 C21 104.7(4) . .
C23 N3 Ni1 124.9(3) . .
C21 N3 Ni1 130.1(3) . .
C23 N4 C22 107.5(3) . .
C23 N4 C27 124.2(4) . .
C22 N4 C27 128.2(4) . .
C13 N5 C11 104.1(4) . .
C13 N5 Ni1 126.3(3) . .
C11 N5 Ni1 129.1(3) . .
C13 N6 C12 106.3(4) . .
C13 N6 C17 126.8(4) . .
C12 N6 C17 126.7(4) . .
O5 Ni1 N2 86.87(12) 1_665 .
O5 Ni1 O12 91.55(12) 1_665 .
N2 Ni1 O12 92.03(14) . .
O5 Ni1 N3 91.97(13) 1_665 .
N2 Ni1 N3 177.78(13) . .
O12 Ni1 N3 86.10(14) . .
O5 Ni1 N5 92.35(12) 1_665 .
N2 Ni1 N5 91.81(13) . .
O12 Ni1 N5 174.67(13) . .
N3 Ni1 N5 90.13(13) . .
O5 Ni1 O3 176.25(10) 1_665 .
N2 Ni1 O3 90.04(12) . .
O12 Ni1 O3 90.68(12) . .
N3 Ni1 O3 91.19(13) . .
N5 Ni1 O3 85.62(12) . .
C31 O2 H2A 117.4 . .
S7 O3 Ni1 141.28(18) . .
C43 O5 Ni1 125.9(3) . 1_445
H7A O8 H7B 82.5 . .
Ni1 O12 H12B 135.5 . .
Ni1 O12 H12 109.5 . .
H12B O12 H12 114.8 . .
O4 S7 O7 113.57(17) . .
O4 S7 O3 112.93(18) . .
O7 S7 O3 112.41(17) . .
O4 S7 C32 106.47(18) . .
O7 S7 C32 106.73(18) . .
O3 S7 C32 103.85(18) . .

loop_
_geom_bond_atom_site_label_1
_geom_bond_atom_site_label_2
_geom_bond_distance
_geom_bond_site_symmetry_2
C1 C2 1.361(6) .
C1 C7 1.407(6) .
C1 H1 0.9500 .
C2 C60 1.429(6) .
C2 H2 0.9500 .
C4 C5 1.397(6) .
C4 C60 1.397(6) 2_676
C4 N1 1.444(5) .
C5 C6 1.407(6) .
C5 C60 1.436(5) .
C6 C7 1.347(6) .
C6 H6 0.9500 .
C7 H7 0.9500 .
C8 C9 1.355(5) .
C8 N1 1.363(5) .
C8 H8 0.9500 .
C9 N2 1.368(5) .
C9 H9 0.9500 .
C10 N2 1.311(5) .
C10 N1 1.351(5) .
C10 H10 0.9500 .
C11 C12 1.353(6) .
C11 N5 1.376(5) .
C11 H11 0.9500 .
C12 N6 1.365(5) .
C12 H12A 0.9500 .
C13 N5 1.298(5) .
C13 N6 1.348(5) .
C13 H13 0.9500 .
C14 C15 1.352(7) .
C14 C20 1.419(7) 2_677
C14 H14 0.9500 .
C15 C16 1.417(6) .
C15 H15 0.9500 .
C16 C17 1.406(6) .
C16 C18 1.432(6) 2_677
C17 C18 1.390(6) .
C17 N6 1.440(5) .
C18 C19 1.431(6) .
C18 C16 1.432(6) 2_677
C19 C20 1.339(6) .
C19 H19 0.9500 .
C20 C14 1.419(7) 2_677
C20 H20 0.9500 .
C21 C22 1.342(5) .
C21 N3 1.383(5) .
C21 H21 0.9500 .
C22 N4 1.368(5) .
C22 H22 0.9500 .
C23 N3 1.311(5) .
C23 N4 1.354(5) .
C23 H23 0.9500 .
C24 C25 1.354(7) .
C24 C30 1.417(7) 2_767
C24 H24 0.9500 .
C25 C26 1.424(6) .
C25 H25 0.9500 .
C26 C27 1.401(6) .
C26 C28 1.434(6) 2_767
C27 C28 1.398(6) .
C27 N4 1.439(5) .
C28 C29 1.423(6) .
C28 C26 1.434(6) 2_767
C29 C30 1.346(7) .
C29 H29 0.9500 .
C30 C24 1.417(7) 2_767
C30 H30 0.9500 .
C31 O1 1.197(5) .
C31 O2 1.316(5) .
C31 C36 1.492(6) .
C32 C33 1.375(5) .
C32 C37 1.387(5) .
C32 S7 1.783(4) .
C33 C34 1.388(6) .
C33 H33 0.9500 .
C34 C35 1.386(5) .
C34 C43 1.507(6) .
C35 C36 1.391(6) .
C35 H35 0.9500 .
C36 C37 1.389(6) .
C37 H37 0.9500 .
C43 O6 1.221(5) .
C43 O5 1.290(5) .
C60 C4 1.397(6) 2_676
N2 Ni1 2.064(3) .
N3 Ni1 2.085(3) .
N5 Ni1 2.089(3) .
Ni1 O5 2.052(3) 1_665
Ni1 O12 2.083(3) .
Ni1 O3 2.105(3) .
O2 H2A 1.0433 .
O3 S7 1.463(3) .
O4 S7 1.446(3) .
O5 Ni1 2.052(3) 1_445
O7 S7 1.455(3) .
O8 H7A 0.8214 .
O8 H7B 0.7479 .
O12 H12B 0.9715 .
O12 H12 0.8400 .

loop_
_geom_hbond_atom_site_label_D
_geom_hbond_atom_site_label_H
_geom_hbond_atom_site_label_A
_geom_hbond_distance_DH
_geom_hbond_distance_HA
_geom_hbond_distance_DA
_geom_hbond_angle_DHA
_geom_hbond_site_symmetry_A
O12 H12B O1 0.97 2.00 2.878(5) 148.7 1_655
O2 H2A O7 1.04 1.64 2.679(4) 171.5 1_455
O2 H2A O4 1.04 2.52 3.170(5) 120.1 1_455

loop_
_geom_torsion_atom_site_label_1
_geom_torsion_atom_site_label_2
_geom_torsion_atom_site_label_3
_geom_torsion_atom_site_label_4
_geom_torsion
_geom_torsion_site_symmetry_1
_geom_torsion_site_symmetry_4
C7 C1 C2 C60 0.5(8) . .
C60 C4 C5 C6 178.4(4) 2_676 .
N1 C4 C5 C6 -5.2(7) . .
C60 C4 C5 C60 -0.6(7) 2_676 .
N1 C4 C5 C60 175.9(4) . .
C4 C5 C6 C7 -179.9(5) . .
C60 C5 C6 C7 -1.0(7) . .
C5 C6 C7 C1 -1.0(8) . .
C2 C1 C7 C6 1.3(8) . .
N1 C8 C9 N2 -0.4(5) . .
N5 C11 C12 N6 -1.1(6) . .
C20 C14 C15 C16 -1.4(8) 2_677 .
C14 C15 C16 C17 -177.2(5) . .
C14 C15 C16 C18 1.4(8) . 2_677
C15 C16 C17 C18 178.2(4) . .
C18 C16 C17 C18 -0.5(8) 2_677 .
C15 C16 C17 N6 -2.3(7) . .
C18 C16 C17 N6 179.1(4) 2_677 .
C16 C17 C18 C19 178.2(4) . .
N6 C17 C18 C19 -1.3(7) . .
C16 C17 C18 C16 0.5(8) . 2_677
N6 C17 C18 C16 -179.1(4) . 2_677
C17 C18 C19 C20 -177.0(5) . .
C16 C18 C19 C20 0.7(7) 2_677 .
C18 C19 C20 C14 -0.8(8) . 2_677
N3 C21 C22 N4 0.2(5) . .
C30 C24 C25 C26 1.0(9) 2_767 .
C24 C25 C26 C27 177.5(5) . .
C24 C25 C26 C28 0.4(8) . 2_767
C25 C26 C27 C28 -176.7(5) . .
C28 C26 C27 C28 0.4(8) 2_767 .
C25 C26 C27 N4 3.1(7) . .
C28 C26 C27 N4 -179.7(4) 2_767 .
C26 C27 C28 C29 -178.4(5) . .
N4 C27 C28 C29 1.7(7) . .
C26 C27 C28 C26 -0.4(8) . 2_767
N4 C27 C28 C26 179.7(4) . 2_767
C27 C28 C29 C30 177.3(5) . .
C26 C28 C29 C30 -0.7(8) 2_767 .
C28 C29 C30 C24 -0.6(9) . 2_767
C37 C32 C33 C34 -1.2(6) . .
S7 C32 C33 C34 176.2(3) . .
C32 C33 C34 C35 1.2(6) . .
C32 C33 C34 C43 -178.0(4) . .
C33 C34 C35 C36 -0.2(6) . .
C43 C34 C35 C36 178.8(4) . .
C34 C35 C36 C37 -0.6(7) . .
C34 C35 C36 C31 -173.6(4) . .
O1 C31 C36 C37 -3.8(8) . .
O2 C31 C36 C37 176.9(4) . .
O1 C31 C36 C35 169.3(5) . .
O2 C31 C36 C35 -10.0(6) . .
C33 C32 C37 C36 0.3(6) . .
S7 C32 C37 C36 -177.1(3) . .
C35 C36 C37 C32 0.6(6) . .
C31 C36 C37 C32 173.7(4) . .
C35 C34 C43 O6 162.7(4) . .
C33 C34 C43 O6 -18.3(6) . .
C35 C34 C43 O5 -18.1(6) . .
C33 C34 C43 O5 161.0(4) . .
C1 C2 C60 C4 178.7(5) . 2_676
C1 C2 C60 C5 -2.4(7) . .
C4 C5 C60 C4 0.6(7) . 2_676
C6 C5 C60 C4 -178.4(4) . 2_676
C4 C5 C60 C2 -178.4(4) . .
C6 C5 C60 C2 2.6(6) . .
N2 C10 N1 C8 -0.5(5) . .
N2 C10 N1 C4 174.9(4) . .
C9 C8 N1 C10 0.6(5) . .
C9 C8 N1 C4 -174.6(4) . .
C5 C4 N1 C10 -91.6(5) . .
C60 C4 N1 C10 85.1(5) 2_676 .
C5 C4 N1 C8 82.9(6) . .
C60 C4 N1 C8 -100.5(5) 2_676 .
N1 C10 N2 C9 0.3(5) . .
N1 C10 N2 Ni1 179.6(3) . .
C8 C9 N2 C10 0.1(5) . .
C8 C9 N2 Ni1 -179.2(3) . .
N4 C23 N3 C21 0.0(5) . .
N4 C23 N3 Ni1 174.1(3) . .
C22 C21 N3 C23 -0.1(5) . .
C22 C21 N3 Ni1 -173.8(3) . .
N3 C23 N4 C22 0.1(5) . .
N3 C23 N4 C27 -177.0(4) . .
C21 C22 N4 C23 -0.1(5) . .
C21 C22 N4 C27 176.8(4) . .
C28 C27 N4 C23 -109.4(5) . .
C26 C27 N4 C23 70.7(6) . .
C28 C27 N4 C22 74.1(6) . .
C26 C27 N4 C22 -105.8(6) . .
N6 C13 N5 C11 -0.9(5) . .
N6 C13 N5 Ni1 -173.2(3) . .
C12 C11 N5 C13 1.2(5) . .
C12 C11 N5 Ni1 173.3(3) . .
N5 C13 N6 C12 0.2(5) . .
N5 C13 N6 C17 176.6(4) . .
C11 C12 N6 C13 0.6(5) . .
C11 C12 N6 C17 -175.9(4) . .
C18 C17 N6 C13 -78.4(6) . .
C16 C17 N6 C13 102.0(5) . .
C18 C17 N6 C12 97.3(5) . .
C16 C17 N6 C12 -82.3(6) . .
C10 N2 Ni1 O5 -44.0(3) . 1_665
C9 N2 Ni1 O5 135.2(4) . 1_665
C10 N2 Ni1 O12 -135.4(3) . .
C9 N2 Ni1 O12 43.7(4) . .
C10 N2 Ni1 N3 -103(3) . .
C9 N2 Ni1 N3 77(4) . .
C10 N2 Ni1 N5 48.3(3) . .
C9 N2 Ni1 N5 -132.6(4) . .
C10 N2 Ni1 O3 133.9(3) . .
C9 N2 Ni1 O3 -47.0(4) . .
C23 N3 Ni1 O5 -170.4(4) . 1_665
C21 N3 Ni1 O5 2.2(4) . 1_665
C23 N3 Ni1 N2 -112(3) . .
C21 N3 Ni1 N2 61(4) . .
C23 N3 Ni1 O12 -78.9(4) . .
C21 N3 Ni1 O12 93.6(4) . .
C23 N3 Ni1 N5 97.3(4) . .
C21 N3 Ni1 N5 -90.2(4) . .
C23 N3 Ni1 O3 11.7(4) . .
C21 N3 Ni1 O3 -175.8(4) . .
C13 N5 Ni1 O5 -68.0(4) . 1_665
C11 N5 Ni1 O5 121.5(4) . 1_665
C13 N5 Ni1 N2 -155.0(4) . .
C11 N5 Ni1 N2 34.6(4) . .
C13 N5 Ni1 O12 69.0(15) . .
C11 N5 Ni1 O12 -101.5(14) . .
C13 N5 Ni1 N3 24.0(4) . .
C11 N5 Ni1 N3 -146.5(4) . .
C13 N5 Ni1 O3 115.1(4) . .
C11 N5 Ni1 O3 -55.3(4) . .
O5 Ni1 O3 S7 124.1(17) 1_665 .
N2 Ni1 O3 S7 89.6(3) . .
O12 Ni1 O3 S7 -2.4(3) . .
N3 Ni1 O3 S7 -88.5(3) . .
N5 Ni1 O3 S7 -178.6(3) . .
O6 C43 O5 Ni1 -23.5(6) . 1_445
C34 C43 O5 Ni1 157.3(3) . 1_445
Ni1 O3 S7 O4 85.1(3) . .
Ni1 O3 S7 O7 -45.0(3) . .
Ni1 O3 S7 C32 -160.0(3) . .
C33 C32 S7 O4 -23.8(4) . .
C37 C32 S7 O4 153.7(3) . .
C33 C32 S7 O7 97.8(4) . .
C37 C32 S7 O7 -84.7(3) . .
C33 C32 S7 O3 -143.3(3) . .
C37 C32 S7 O3 34.2(4) . .
